data_7123632
loop_
_publ_author_name
'Wang, Jian-Rong'
'Li, Meiqi'
'Yu, Qihui'
'Zhang, Zaiyong'
'Zhu, Bingqing'
'Qin, Wenming'
'Mei, Xuefeng'

_publ_section_title
;
 Anisotropic elasticity and plasticity of organic crystal
;
_journal_name_full 'Chemical Communications'
_journal_paper_doi 10.1039/C9CC03542G
_journal_year 2019
_chemical_formula_moiety '3(C10 H20 O)'
_chemical_formula_sum 'C30 H60 O3'
_chemical_formula_weight 468.78
_space_group_crystal_system monoclinic
_space_group_IT_number 14
_space_group_name_Hall '-P 2yn'
_space_group_name_H-M_alt 'P 1 21/n 1'
_symmetry_space_group_name_Hall '-P 2yn'
_symmetry_space_group_name_H-M 'P 1 21/n 1'
_atom_sites_solution_hydrogens mixed
_atom_sites_solution_primary dual
_audit_creation_date 2018-03-08
_audit_creation_method
;
Olex2 1.2
(compiled 2017.08.10 svn.r3458 for OlexSys, GUI svn.r5381)
;
_audit_update_record
;
2018-11-19 deposited with the CCDC.    2019-06-10 downloaded from the CCDC.
;
_cell_angle_alpha 90
_cell_angle_beta 98.228(5)
_cell_angle_gamma 90
_cell_formula_units_Z 4
_cell_length_a 6.3307(14)
_cell_length_b 29.143(6)
_cell_length_c 16.376(3)
_cell_measurement_reflns_used 1904
_cell_measurement_temperature 173
_cell_measurement_theta_max 18.808
_cell_measurement_theta_min 2.514
_cell_volume 2990.2(11)
_computing_cell_refinement 'SAINT v8.34A (Bruker, 2013)'
_computing_data_reduction 'SAINT v8.34A (Bruker, 2013)'
_computing_molecular_graphics 'Olex2 (Dolomanov et al., 2009)'
_computing_publication_material 'Olex2 (Dolomanov et al., 2009)'
_computing_structure_refinement 'ShelXL (Sheldrick, 2015)'
_computing_structure_solution 'ShelXT (Sheldrick, 2015)'
_diffrn_ambient_temperature 173
_diffrn_measured_fraction_theta_full 0.999
_diffrn_measured_fraction_theta_max 0.999
_diffrn_measurement_device_type 'Bruker APEX-II CCD'
_diffrn_measurement_method '\f and \w scans'
_diffrn_radiation_type MoK\a
_diffrn_radiation_wavelength 0.71073
_diffrn_reflns_av_R_equivalents 0.1007
_diffrn_reflns_av_unetI/netI 0.0852
_diffrn_reflns_Laue_measured_fraction_full 0.999
_diffrn_reflns_Laue_measured_fraction_max 0.999
_diffrn_reflns_limit_h_max 7
_diffrn_reflns_limit_h_min -7
_diffrn_reflns_limit_k_max 34
_diffrn_reflns_limit_k_min -28
_diffrn_reflns_limit_l_max 19
_diffrn_reflns_limit_l_min -19
_diffrn_reflns_number 21658
_diffrn_reflns_point_group_measured_fraction_full 0.999
_diffrn_reflns_point_group_measured_fraction_max 0.999
_diffrn_reflns_theta_full 25.010
_diffrn_reflns_theta_max 25.010
_diffrn_reflns_theta_min 1.879
_diffrn_standards_number 0
_exptl_absorpt_coefficient_mu 0.064
_exptl_absorpt_correction_T_max 0.7456
_exptl_absorpt_correction_T_min 0.6169
_exptl_absorpt_correction_type multi-scan
_exptl_absorpt_process_details
'SADABS-2014/5 (Bruker,2014/5) was used for absorption correction. wR2(int) was 0.0828 before and 0.0628 after correction. The Ratio of minimum to maximum transmission is 0.8274. The \l/2 correction factor is 0.00150.'
_exptl_crystal_colour colourless
_exptl_crystal_colour_primary colourless
_exptl_crystal_density_diffrn 1.041
_exptl_crystal_description block
_exptl_crystal_F_000 1056
_exptl_crystal_size_max 0.19
_exptl_crystal_size_mid 0.15
_exptl_crystal_size_min 0.12
_refine_diff_density_max 0.170
_refine_diff_density_min -0.172
_refine_diff_density_rms 0.042
_refine_ls_extinction_method none
_refine_ls_goodness_of_fit_ref 0.970
_refine_ls_hydrogen_treatment mixed
_refine_ls_matrix_type full
_refine_ls_number_parameters 316
_refine_ls_number_reflns 5271
_refine_ls_number_restraints 0
_refine_ls_restrained_S_all 0.970
_refine_ls_R_factor_all 0.1090
_refine_ls_R_factor_gt 0.0579
_refine_ls_shift/su_max 0.000
_refine_ls_shift/su_mean 0.000
_refine_ls_structure_factor_coef Fsqd
_refine_ls_weighting_details 'w=1/[\s^2^(Fo^2^)+(0.0688P)^2^] where P=(Fo^2^+2Fc^2^)/3'
_refine_ls_weighting_scheme calc
_refine_ls_wR_factor_gt 0.1319
_refine_ls_wR_factor_ref 0.1512
_reflns_Friedel_coverage 0.000
_reflns_number_gt 3157
_reflns_number_total 5271
_reflns_threshold_expression 'I > 2\s(I)'
_cod_data_source_file c9cc03542g5.cif
_cod_data_source_block mo_20171131_cis-trans-2_0ma
_cod_original_cell_volume 2990.2(10)
_cod_database_code 7123632
_shelx_shelxl_version_number 2014/7
_shelx_space_group_comment
;
The symmetry employed for this shelxl refinement is uniquely defined
by the following loop, which should always be used as a source of
symmetry information in preference to the above space-group names.
They are only intended as comments.
;
_shelx_estimated_absorpt_t_max 0.992
_shelx_estimated_absorpt_t_min 0.988
_olex2_refinement_description
;
1. Fixed Uiso
 At 1.2 times of:
  All C(H) groups, All C(H,H) groups
 At 1.5 times of:
  All C(H,H,H) groups, All O(H) groups
2.a Ternary CH refined with riding coordinates:
 C4A(H4A), C1A(H1A), C4B(H4B), C1B(H1B), C1(H1C), C4(H4)
2.b Secondary CH2 refined with riding coordinates:
 C5A(H5AA,H5AB), C6A(H6AA,H6AB), C3A(H3AA,H3AB), C2A(H2AA,H2AB), C5B(H5BA,
 H5BB), C6B(H6BA,H6BB), C3B(H3BA,H3BB), C2B(H2BA,H2BB), C2(H2A,H2B), C3(H3A,
 H3B), C5(H5A,H5B), C6(H6A,H6B)
2.c Idealised Me refined as rotating group:
 C9A(H9AA,H9AB,H9AC), C10A(H10A,H10B,H10C), C8A(H8AA,H8AB,H8AC), C10B(H10D,
 H10E,H10F), C9B(H9BA,H9BB,H9BC), C8B(H8BA,H8BB,H8BC), C8(H8A,H8B,H8C), C9(H9A,
 H9B,H9C), C10(H10G,H10H,H10I)
;
_olex2_submission_special_instructions 'No special instructions were received'

loop_
_space_group_symop_operation_xyz
'x, y, z'
'-x+1/2, y+1/2, -z+1/2'
'-x, -y, -z'
'x-1/2, -y-1/2, z-1/2'

loop_
_atom_site_label
_atom_site_type_symbol
_atom_site_fract_x
_atom_site_fract_y
_atom_site_fract_z
_atom_site_U_iso_or_equiv
_atom_site_adp_type
_atom_site_occupancy
_atom_site_site_symmetry_order
_atom_site_calc_flag
_atom_site_refinement_flags_posn
O2 O 0.4624(3) 0.35290(5) 0.62097(9) 0.0408(4) Uani 1 1 d .
H2 H 0.354(4) 0.3311(9) 0.6100(15) 0.061 Uiso 1 1 d R
O3 O 0.1132(3) 0.29674(6) 0.60259(10) 0.0435(4) Uani 1 1 d .
H3 H 0.022(4) 0.3076(9) 0.6373(16) 0.065 Uiso 1 1 d R
O1 O 0.8471(3) 0.32730(6) 0.70690(9) 0.0424(4) Uani 1 1 d .
H1 H 0.720(5) 0.3373(9) 0.6800(16) 0.064 Uiso 1 1 d R
C9A C 0.3593(6) 0.49066(10) 0.77522(16) 0.0794(11) Uani 1 1 d .
H9AA H 0.4943 0.4753 0.7954 0.119 Uiso 1 1 calc GR
H9AB H 0.2430 0.4682 0.7694 0.119 Uiso 1 1 calc GR
H9AC H 0.3314 0.5145 0.8146 0.119 Uiso 1 1 calc GR
C7A C 0.3738(4) 0.51271(8) 0.69116(13) 0.0384(6) Uani 1 1 d .
C4A C 0.4030(3) 0.47609(7) 0.62444(13) 0.0318(5) Uani 1 1 d .
H4A H 0.4067 0.4933 0.5718 0.038 Uiso 1 1 calc R
C5A C 0.2188(3) 0.44187(8) 0.60740(15) 0.0400(6) Uani 1 1 d .
H5AA H 0.2094 0.4239 0.6580 0.048 Uiso 1 1 calc R
H5AB H 0.0832 0.4589 0.5933 0.048 Uiso 1 1 calc R
C6A C 0.2468(4) 0.40935(8) 0.53737(14) 0.0417(6) Uani 1 1 d .
H6AA H 0.1278 0.3870 0.5306 0.050 Uiso 1 1 calc R
H6AB H 0.2396 0.4271 0.4855 0.050 Uiso 1 1 calc R
C1A C 0.4551(3) 0.38370(8) 0.55191(13) 0.0358(6) Uani 1 1 d .
H1A H 0.4728 0.3657 0.5013 0.043 Uiso 1 1 calc R
C3A C 0.6113(3) 0.44954(8) 0.64083(14) 0.0365(6) Uani 1 1 d .
H3AA H 0.6148 0.4320 0.6928 0.044 Uiso 1 1 calc R
H3AB H 0.7319 0.4715 0.6482 0.044 Uiso 1 1 calc R
C2A C 0.6406(4) 0.41649(8) 0.57131(14) 0.0402(6) Uani 1 1 d .
H2AA H 0.6569 0.4343 0.5211 0.048 Uiso 1 1 calc R
H2AB H 0.7733 0.3986 0.5870 0.048 Uiso 1 1 calc R
C10A C 0.1712(5) 0.54003(10) 0.66538(19) 0.0688(9) Uani 1 1 d .
H10A H 0.1641 0.5655 0.7039 0.103 Uiso 1 1 calc GR
H10B H 0.0469 0.5200 0.6660 0.103 Uiso 1 1 calc GR
H10C H 0.1717 0.5522 0.6096 0.103 Uiso 1 1 calc GR
C8A C 0.5571(5) 0.54662(9) 0.70004(18) 0.0635(8) Uani 1 1 d .
H8AA H 0.5786 0.5578 0.6454 0.095 Uiso 1 1 calc GR
H8AB H 0.6874 0.5315 0.7264 0.095 Uiso 1 1 calc GR
H8AC H 0.5237 0.5726 0.7341 0.095 Uiso 1 1 calc GR
C10B C -0.2272(4) 0.31375(10) 0.25979(16) 0.0613(8) Uani 1 1 d .
H10D H -0.2924 0.3365 0.2925 0.092 Uiso 1 1 calc GR
H10E H -0.3149 0.2859 0.2542 0.092 Uiso 1 1 calc GR
H10F H -0.2176 0.3263 0.2049 0.092 Uiso 1 1 calc GR
C7B C -0.0025(4) 0.30198(8) 0.30321(13) 0.0378(6) Uani 1 1 d .
C4B C -0.0176(3) 0.27463(8) 0.38386(12) 0.0325(5) Uani 1 1 d .
H4B H -0.0748 0.2436 0.3665 0.039 Uiso 1 1 calc R
C5B C 0.1991(3) 0.26680(8) 0.43728(13) 0.0335(5) Uani 1 1 d .
H5BA H 0.2979 0.2523 0.4033 0.040 Uiso 1 1 calc R
H5BB H 0.2604 0.2968 0.4565 0.040 Uiso 1 1 calc R
C6B C 0.1811(4) 0.23646(8) 0.51181(13) 0.0390(6) Uani 1 1 d .
H6BA H 0.1351 0.2053 0.4925 0.047 Uiso 1 1 calc R
H6BB H 0.3233 0.2337 0.5456 0.047 Uiso 1 1 calc R
C1B C 0.0238(4) 0.25539(8) 0.56481(13) 0.0360(6) Uani 1 1 d .
H1B H 0.0040 0.2326 0.6087 0.043 Uiso 1 1 calc R
C3B C -0.1707(3) 0.29517(8) 0.43862(13) 0.0384(6) Uani 1 1 d .
H3BA H -0.1184 0.3259 0.4580 0.046 Uiso 1 1 calc R
H3BB H -0.3133 0.2991 0.4056 0.046 Uiso 1 1 calc R
C2B C -0.1908(4) 0.26496(8) 0.51286(13) 0.0384(6) Uani 1 1 d .
H2BA H -0.2578 0.2355 0.4935 0.046 Uiso 1 1 calc R
H2BB H -0.2857 0.2802 0.5476 0.046 Uiso 1 1 calc R
C9B C 0.1039(5) 0.27207(9) 0.24398(16) 0.0621(8) Uani 1 1 d .
H9BA H 0.1069 0.2887 0.1921 0.093 Uiso 1 1 calc GR
H9BB H 0.0228 0.2436 0.2329 0.093 Uiso 1 1 calc GR
H9BC H 0.2501 0.2648 0.2689 0.093 Uiso 1 1 calc GR
C8B C 0.1250(4) 0.34619(8) 0.31998(15) 0.0501(7) Uani 1 1 d .
H8BA H 0.2740 0.3387 0.3408 0.075 Uiso 1 1 calc GR
H8BB H 0.0643 0.3645 0.3612 0.075 Uiso 1 1 calc GR
H8BC H 0.1188 0.3638 0.2687 0.075 Uiso 1 1 calc GR
C1 C 0.9240(3) 0.35790(8) 0.77273(12) 0.0326(5) Uani 1 1 d .
H1C H 0.9564 0.3883 0.7489 0.039 Uiso 1 1 calc R
C2 C 1.1283(3) 0.33769(8) 0.81758(13) 0.0361(6) Uani 1 1 d .
H2A H 1.2341 0.3347 0.7788 0.043 Uiso 1 1 calc R
H2B H 1.0994 0.3066 0.8379 0.043 Uiso 1 1 calc R
C3 C 1.2205(3) 0.36796(8) 0.89042(12) 0.0357(6) Uani 1 1 d .
H3A H 1.2645 0.3978 0.8692 0.043 Uiso 1 1 calc R
H3B H 1.3494 0.3530 0.9203 0.043 Uiso 1 1 calc R
C4 C 1.0610(3) 0.37662(8) 0.95073(12) 0.0332(5) Uani 1 1 d .
H4 H 1.0243 0.3458 0.9718 0.040 Uiso 1 1 calc R
C7 C 1.1556(4) 0.40506(8) 1.02756(13) 0.0428(6) Uani 1 1 d .
C8 C 1.3384(4) 0.37809(10) 1.07764(15) 0.0623(8) Uani 1 1 d .
H8A H 1.4528 0.3734 1.0441 0.093 Uiso 1 1 calc GR
H8B H 1.2851 0.3483 1.0934 0.093 Uiso 1 1 calc GR
H8C H 1.3938 0.3954 1.1274 0.093 Uiso 1 1 calc GR
C5 C 0.8543(3) 0.39588(8) 0.90303(13) 0.0379(6) Uani 1 1 d .
H5A H 0.7473 0.3995 0.9411 0.045 Uiso 1 1 calc R
H5B H 0.8828 0.4266 0.8813 0.045 Uiso 1 1 calc R
C6 C 0.7636(3) 0.36484(8) 0.83161(13) 0.0359(6) Uani 1 1 d .
H6A H 0.7253 0.3348 0.8534 0.043 Uiso 1 1 calc R
H6B H 0.6321 0.3788 0.8017 0.043 Uiso 1 1 calc R
C9 C 1.2437(5) 0.45129(9) 1.00396(17) 0.0632(8) Uani 1 1 d .
H9A H 1.1310 0.4685 0.9697 0.095 Uiso 1 1 calc GR
H9B H 1.3630 0.4462 0.9730 0.095 Uiso 1 1 calc GR
H9C H 1.2935 0.4688 1.0541 0.095 Uiso 1 1 calc GR
C10 C 0.9847(4) 0.41360(10) 1.08303(15) 0.0631(8) Uani 1 1 d .
H10G H 1.0506 0.4275 1.1350 0.095 Uiso 1 1 calc GR
H10H H 0.9180 0.3844 1.0945 0.095 Uiso 1 1 calc GR
H10I H 0.8759 0.4344 1.0551 0.095 Uiso 1 1 calc GR

loop_
_atom_site_aniso_label
_atom_site_aniso_U_11
_atom_site_aniso_U_22
_atom_site_aniso_U_33
_atom_site_aniso_U_23
_atom_site_aniso_U_13
_atom_site_aniso_U_12
O2 0.0328(9) 0.0361(10) 0.0510(10) -0.0005(8) -0.0021(7) -0.0081(8)
O3 0.0377(10) 0.0514(11) 0.0425(9) -0.0148(8) 0.0095(7) -0.0153(8)
O1 0.0361(10) 0.0514(11) 0.0381(9) -0.0088(8) -0.0005(7) 0.0027(8)
C9A 0.142(3) 0.056(2) 0.0463(16) -0.0039(14) 0.0356(18) 0.000(2)
C7A 0.0404(14) 0.0347(15) 0.0427(13) -0.0037(11) 0.0148(10) -0.0036(11)
C4A 0.0305(13) 0.0315(13) 0.0344(12) 0.0007(10) 0.0078(9) -0.0015(10)
C5A 0.0244(12) 0.0388(15) 0.0565(15) -0.0062(12) 0.0046(10) -0.0013(11)
C6A 0.0350(14) 0.0415(15) 0.0454(14) -0.0030(11) -0.0053(10) -0.0038(12)
C1A 0.0375(14) 0.0362(14) 0.0339(12) -0.0057(10) 0.0056(10) -0.0035(11)
C3A 0.0280(13) 0.0356(14) 0.0457(13) -0.0055(11) 0.0048(10) -0.0062(11)
C2A 0.0373(14) 0.0353(14) 0.0504(14) -0.0014(11) 0.0149(11) -0.0012(11)
C10A 0.060(2) 0.0529(19) 0.096(2) -0.0201(17) 0.0176(16) 0.0118(16)
C8A 0.063(2) 0.0531(19) 0.077(2) -0.0257(15) 0.0189(15) -0.0168(15)
C10B 0.0551(18) 0.079(2) 0.0450(15) 0.0144(14) -0.0097(12) -0.0070(16)
C7B 0.0431(14) 0.0379(15) 0.0321(12) -0.0007(10) 0.0042(10) -0.0037(12)
C4B 0.0314(13) 0.0307(13) 0.0352(12) -0.0058(10) 0.0034(9) -0.0055(10)
C5B 0.0314(13) 0.0327(14) 0.0374(12) -0.0056(10) 0.0082(9) -0.0007(11)
C6B 0.0363(14) 0.0366(15) 0.0435(13) -0.0030(11) 0.0038(10) 0.0027(11)
C1B 0.0385(14) 0.0335(14) 0.0356(12) -0.0019(10) 0.0035(10) -0.0091(11)
C3B 0.0277(13) 0.0452(16) 0.0414(13) -0.0026(11) 0.0015(10) 0.0013(11)
C2B 0.0320(13) 0.0432(15) 0.0407(13) -0.0090(11) 0.0072(10) -0.0108(11)
C9B 0.090(2) 0.0563(19) 0.0432(15) -0.0047(13) 0.0202(14) -0.0017(17)
C8B 0.0651(18) 0.0392(16) 0.0452(14) 0.0058(12) 0.0050(12) -0.0098(14)
C1 0.0290(13) 0.0379(14) 0.0310(12) 0.0012(10) 0.0048(9) -0.0010(11)
C2 0.0263(12) 0.0454(15) 0.0370(12) -0.0037(11) 0.0062(9) 0.0089(11)
C3 0.0298(13) 0.0423(15) 0.0344(12) 0.0003(10) 0.0029(9) 0.0052(11)
C4 0.0346(13) 0.0345(14) 0.0309(12) 0.0029(10) 0.0059(9) 0.0015(11)
C7 0.0445(15) 0.0478(17) 0.0355(13) -0.0046(11) 0.0040(10) 0.0041(12)
C8 0.0657(19) 0.078(2) 0.0382(14) -0.0080(14) -0.0078(13) 0.0122(16)
C5 0.0328(13) 0.0439(15) 0.0386(13) -0.0001(11) 0.0103(10) 0.0081(11)
C6 0.0262(12) 0.0457(15) 0.0355(12) 0.0042(10) 0.0030(9) 0.0039(11)
C9 0.076(2) 0.0518(19) 0.0603(17) -0.0151(14) 0.0035(15) -0.0105(16)
C10 0.0647(19) 0.086(2) 0.0401(15) -0.0148(14) 0.0132(13) 0.0054(17)

loop_
_atom_type_symbol
_atom_type_description
_atom_type_scat_dispersion_real
_atom_type_scat_dispersion_imag
_atom_type_scat_source
C C 0.0033 0.0016 'International Tables Vol C Tables 4.2.6.8 and 6.1.1.4'
H H 0.0000 0.0000 'International Tables Vol C Tables 4.2.6.8 and 6.1.1.4'
O O 0.0106 0.0060 'International Tables Vol C Tables 4.2.6.8 and 6.1.1.4'

loop_
_geom_angle_atom_site_label_1
_geom_angle_atom_site_label_2
_geom_angle_atom_site_label_3
_geom_angle
C1A O2 H2 109.5(15)
C1B O3 H3 108.1(17)
C1 O1 H1 110.3(17)
H9AA C9A H9AB 109.5
H9AA C9A H9AC 109.5
H9AB C9A H9AC 109.5
C7A C9A H9AA 109.5
C7A C9A H9AB 109.5
C7A C9A H9AC 109.5
C9A C7A C4A 111.8(2)
C10A C7A C9A 108.2(2)
C10A C7A C4A 110.2(2)
C8A C7A C9A 109.3(2)
C8A C7A C4A 110.38(19)
C8A C7A C10A 106.8(2)
C7A C4A H4A 106.3
C5A C4A C7A 114.26(18)
C5A C4A H4A 106.3
C3A C4A C7A 114.35(18)
C3A C4A H4A 106.3
C3A C4A C5A 108.66(18)
C4A C5A H5AA 109.2
C4A C5A H5AB 109.2
H5AA C5A H5AB 107.9
C6A C5A C4A 112.12(19)
C6A C5A H5AA 109.2
C6A C5A H5AB 109.2
C5A C6A H6AA 109.1
C5A C6A H6AB 109.1
H6AA C6A H6AB 107.8
C1A C6A C5A 112.66(18)
C1A C6A H6AA 109.1
C1A C6A H6AB 109.1
O2 C1A C6A 111.28(18)
O2 C1A H1A 109.2
O2 C1A C2A 107.00(17)
C6A C1A H1A 109.2
C6A C1A C2A 110.86(19)
C2A C1A H1A 109.2
C4A C3A H3AA 109.1
C4A C3A H3AB 109.1
C4A C3A C2A 112.68(18)
H3AA C3A H3AB 107.8
C2A C3A H3AA 109.1
C2A C3A H3AB 109.1
C1A C2A C3A 112.49(19)
C1A C2A H2AA 109.1
C1A C2A H2AB 109.1
C3A C2A H2AA 109.1
C3A C2A H2AB 109.1
H2AA C2A H2AB 107.8
C7A C10A H10A 109.5
C7A C10A H10B 109.5
C7A C10A H10C 109.5
H10A C10A H10B 109.5
H10A C10A H10C 109.5
H10B C10A H10C 109.5
C7A C8A H8AA 109.5
C7A C8A H8AB 109.5
C7A C8A H8AC 109.5
H8AA C8A H8AB 109.5
H8AA C8A H8AC 109.5
H8AB C8A H8AC 109.5
H10D C10B H10E 109.5
H10D C10B H10F 109.5
H10E C10B H10F 109.5
C7B C10B H10D 109.5
C7B C10B H10E 109.5
C7B C10B H10F 109.5
C10B C7B C4B 109.99(19)
C9B C7B C10B 107.2(2)
C9B C7B C4B 109.41(19)
C8B C7B C10B 109.0(2)
C8B C7B C4B 112.03(18)
C8B C7B C9B 109.0(2)
C7B C4B H4B 106.6
C5B C4B C7B 113.64(18)
C5B C4B H4B 106.6
C3B C4B C7B 114.65(18)
C3B C4B H4B 106.6
C3B C4B C5B 108.25(17)
C4B C5B H5BA 109.1
C4B C5B H5BB 109.1
H5BA C5B H5BB 107.9
C6B C5B C4B 112.30(18)
C6B C5B H5BA 109.1
C6B C5B H5BB 109.1
C5B C6B H6BA 109.2
C5B C6B H6BB 109.2
H6BA C6B H6BB 107.9
C1B C6B C5B 112.20(18)
C1B C6B H6BA 109.2
C1B C6B H6BB 109.2
O3 C1B C6B 107.56(19)
O3 C1B H1B 109.3
O3 C1B C2B 110.68(18)
C6B C1B H1B 109.3
C6B C1B C2B 110.72(18)
C2B C1B H1B 109.3
C4B C3B H3BA 109.2
C4B C3B H3BB 109.2
H3BA C3B H3BB 107.9
C2B C3B C4B 111.93(19)
C2B C3B H3BA 109.2
C2B C3B H3BB 109.2
C1B C2B H2BA 109.1
C1B C2B H2BB 109.1
C3B C2B C1B 112.51(18)
C3B C2B H2BA 109.1
C3B C2B H2BB 109.1
H2BA C2B H2BB 107.8
C7B C9B H9BA 109.5
C7B C9B H9BB 109.5
C7B C9B H9BC 109.5
H9BA C9B H9BB 109.5
H9BA C9B H9BC 109.5
H9BB C9B H9BC 109.5
C7B C8B H8BA 109.5
C7B C8B H8BB 109.5
C7B C8B H8BC 109.5
H8BA C8B H8BB 109.5
H8BA C8B H8BC 109.5
H8BB C8B H8BC 109.5
O1 C1 H1C 109.0
O1 C1 C2 107.35(17)
O1 C1 C6 112.18(18)
C2 C1 H1C 109.0
C6 C1 H1C 109.0
C6 C1 C2 110.40(17)
C1 C2 H2A 109.4
C1 C2 H2B 109.4
C1 C2 C3 111.00(18)
H2A C2 H2B 108.0
C3 C2 H2A 109.4
C3 C2 H2B 109.4
C2 C3 H3A 109.1
C2 C3 H3B 109.1
C2 C3 C4 112.61(18)
H3A C3 H3B 107.8
C4 C3 H3A 109.1
C4 C3 H3B 109.1
C3 C4 H4 106.3
C3 C4 C7 113.38(19)
C3 C4 C5 109.00(17)
C7 C4 H4 106.3
C5 C4 H4 106.3
C5 C4 C7 114.82(18)
C8 C7 C4 109.45(19)
C9 C7 C4 112.20(19)
C9 C7 C8 108.2(2)
C9 C7 C10 108.8(2)
C10 C7 C4 110.1(2)
C10 C7 C8 108.0(2)
C7 C8 H8A 109.5
C7 C8 H8B 109.5
C7 C8 H8C 109.5
H8A C8 H8B 109.5
H8A C8 H8C 109.5
H8B C8 H8C 109.5
C4 C5 H5A 109.2
C4 C5 H5B 109.2
H5A C5 H5B 107.9
C6 C5 C4 112.00(18)
C6 C5 H5A 109.2
C6 C5 H5B 109.2
C1 C6 C5 110.79(18)
C1 C6 H6A 109.5
C1 C6 H6B 109.5
C5 C6 H6A 109.5
C5 C6 H6B 109.5
H6A C6 H6B 108.1
C7 C9 H9A 109.5
C7 C9 H9B 109.5
C7 C9 H9C 109.5
H9A C9 H9B 109.5
H9A C9 H9C 109.5
H9B C9 H9C 109.5
C7 C10 H10G 109.5
C7 C10 H10H 109.5
C7 C10 H10I 109.5
H10G C10 H10H 109.5
H10G C10 H10I 109.5
H10H C10 H10I 109.5

loop_
_geom_bond_atom_site_label_1
_geom_bond_atom_site_label_2
_geom_bond_distance
O2 H2 0.93(3)
O2 C1A 1.439(3)
O3 H3 0.92(3)
O3 C1B 1.434(3)
O1 H1 0.91(3)
O1 C1 1.430(3)
C9A H9AA 0.9800
C9A H9AB 0.9800
C9A H9AC 0.9800
C9A C7A 1.534(3)
C7A C4A 1.557(3)
C7A C10A 1.518(3)
C7A C8A 1.515(3)
C4A H4A 1.0000
C4A C5A 1.530(3)
C4A C3A 1.519(3)
C5A H5AA 0.9900
C5A H5AB 0.9900
C5A C6A 1.518(3)
C6A H6AA 0.9900
C6A H6AB 0.9900
C6A C1A 1.505(3)
C1A H1A 1.0000
C1A C2A 1.512(3)
C3A H3AA 0.9900
C3A H3AB 0.9900
C3A C2A 1.523(3)
C2A H2AA 0.9900
C2A H2AB 0.9900
C10A H10A 0.9800
C10A H10B 0.9800
C10A H10C 0.9800
C8A H8AA 0.9800
C8A H8AB 0.9800
C8A H8AC 0.9800
C10B H10D 0.9800
C10B H10E 0.9800
C10B H10F 0.9800
C10B C7B 1.535(3)
C7B C4B 1.557(3)
C7B C9B 1.530(3)
C7B C8B 1.524(3)
C4B H4B 1.0000
C4B C5B 1.535(3)
C4B C3B 1.533(3)
C5B H5BA 0.9900
C5B H5BB 0.9900
C5B C6B 1.525(3)
C6B H6BA 0.9900
C6B H6BB 0.9900
C6B C1B 1.516(3)
C1B H1B 1.0000
C1B C2B 1.522(3)
C3B H3BA 0.9900
C3B H3BB 0.9900
C3B C2B 1.521(3)
C2B H2BA 0.9900
C2B H2BB 0.9900
C9B H9BA 0.9800
C9B H9BB 0.9800
C9B H9BC 0.9800
C8B H8BA 0.9800
C8B H8BB 0.9800
C8B H8BC 0.9800
C1 H1C 1.0000
C1 C2 1.512(3)
C1 C6 1.511(3)
C2 H2A 0.9900
C2 H2B 0.9900
C2 C3 1.530(3)
C3 H3A 0.9900
C3 H3B 0.9900
C3 C4 1.531(3)
C4 H4 1.0000
C4 C7 1.553(3)
C4 C5 1.531(3)
C7 C8 1.536(3)
C7 C9 1.529(4)
C7 C10 1.529(3)
C8 H8A 0.9800
C8 H8B 0.9800
C8 H8C 0.9800
C5 H5A 0.9900
C5 H5B 0.9900
C5 C6 1.524(3)
C6 H6A 0.9900
C6 H6B 0.9900
C9 H9A 0.9800
C9 H9B 0.9800
C9 H9C 0.9800
C10 H10G 0.9800
C10 H10H 0.9800
C10 H10I 0.9800

loop_
_geom_torsion_atom_site_label_1
_geom_torsion_atom_site_label_2
_geom_torsion_atom_site_label_3
_geom_torsion_atom_site_label_4
_geom_torsion
O2 C1A C2A C3A -69.4(2)
O3 C1B C2B C3B 66.1(2)
O1 C1 C2 C3 -179.04(18)
O1 C1 C6 C5 177.44(18)
C9A C7A C4A C5A 61.5(3)
C9A C7A C4A C3A -64.6(3)
C7A C4A C5A C6A 175.51(19)
C7A C4A C3A C2A -175.99(18)
C4A C5A C6A C1A 56.0(3)
C4A C3A C2A C1A -54.8(3)
C5A C4A C3A C2A 55.0(2)
C5A C6A C1A O2 66.0(2)
C5A C6A C1A C2A -53.0(3)
C6A C1A C2A C3A 52.1(3)
C3A C4A C5A C6A -55.5(2)
C10A C7A C4A C5A -58.9(3)
C10A C7A C4A C3A 175.0(2)
C8A C7A C4A C5A -176.6(2)
C8A C7A C4A C3A 57.3(3)
C10B C7B C4B C5B -172.4(2)
C10B C7B C4B C3B -47.2(3)
C7B C4B C5B C6B -175.03(18)
C7B C4B C3B C2B 175.66(18)
C4B C5B C6B C1B -56.1(2)
C4B C3B C2B C1B 56.2(2)
C5B C4B C3B C2B -56.3(2)
C5B C6B C1B O3 -68.3(2)
C5B C6B C1B C2B 52.7(3)
C6B C1B C2B C3B -53.1(3)
C3B C4B C5B C6B 56.4(2)
C9B C7B C4B C5B 70.0(2)
C9B C7B C4B C3B -164.7(2)
C8B C7B C4B C5B -51.0(3)
C8B C7B C4B C3B 74.2(2)
C1 C2 C3 C4 55.7(3)
C2 C1 C6 C5 57.8(2)
C2 C3 C4 C7 176.86(19)
C2 C3 C4 C5 -53.9(3)
C3 C4 C7 C8 -63.3(3)
C3 C4 C7 C9 56.7(3)
C3 C4 C7 C10 178.1(2)
C3 C4 C5 C6 54.9(3)
C4 C5 C6 C1 -58.0(2)
C7 C4 C5 C6 -176.62(18)
C5 C4 C7 C8 170.4(2)
C5 C4 C7 C9 -69.5(3)
C5 C4 C7 C10 51.8(3)
C6 C1 C2 C3 -56.5(3)
